data_7102540
loop_
_publ_author_name
'Ward, Benjamin D'
'Maisse-Francois, Aline'
'Mountford, Philip'
'Gade, Lutz H'

_publ_section_title
;
 Synthesis and structural characterization of an azatitanacyclobutene:
 the key intermediate in the catalytic anti-Markovnikov addition of
 primary amines to [small alpha]-alkynes.
;
_journal_issue 6
_journal_name_full 'Chemical communications (Cambridge, England)'
_journal_page_first 704
_journal_page_last 705
_journal_paper_doi 10.1039/b316383k
_journal_year 2004
_chemical_formula_moiety 'C36 H54 N4 Si2 Ti'
_chemical_formula_sum 'C36 H54 N4 Si2 Ti'
_chemical_formula_weight 646.93
_chemical_name_systematic ' ?'
_space_group_IT_number 14
_symmetry_cell_setting monoclinic
_symmetry_space_group_name_Hall '-P 2ybc'
_symmetry_space_group_name_H-M 'P 1 21/c 1'
_cell_angle_alpha 90
_cell_angle_beta 104.045(5)
_cell_angle_gamma 90
_cell_formula_units_Z 4
_cell_length_a 9.9150(2)
_cell_length_b 20.6148(4)
_cell_length_c 18.9685(5)
_cell_measurement_reflns_used 11205
_cell_measurement_temperature 173
_cell_measurement_theta_max 30.0
_cell_measurement_theta_min 1.4
_cell_volume 3761.2(1)
_computing_publication_material CIFGEN_IN_OpenMoleN_(_1997)
_computing_structure_refinement LSFM_OpenMoleN_(_1997)
_computing_structure_solution Direct_methods_(SIR,_Burla_et_al.,_1989)
_diffrn_ambient_temperature 173
_diffrn_measured_fraction_theta_full 0.998
_diffrn_measured_fraction_theta_max 0.998
_diffrn_measurement_details
;
11205 reflections were collected using program Collect
("Collect" Data collection software, Nonius B.V., 1998)
The conditions were as follow : crystal to detector distance =  30. mm.
Scan angle =  1.6 deg 1 scans of   60 sec per frame.
Data collection was divided into  2 set(s)
with the following starting angles and number of frames :

Set 1 Theta =    8.80 Omega =    0.00 Kappa =    0.00  121 frames
Set 2 Theta =   -6.90 Kappa = -166.00 Phi   =    0.00   30 frames
Friedel pairs were averaged. Internal R = 0.05
;
_diffrn_measurement_device_type KappaCCD
_diffrn_measurement_method '\p scans'
_diffrn_radiation_monochromator graphite
_diffrn_radiation_type Mo-K\a
_diffrn_radiation_wavelength 0.71073
_diffrn_reflns_av_R_equivalents 0.050
_diffrn_reflns_av_sigmaI/netI 0.333
_diffrn_reflns_limit_h_max 13
_diffrn_reflns_limit_h_min 0
_diffrn_reflns_limit_k_max 28
_diffrn_reflns_limit_k_min 0
_diffrn_reflns_limit_l_max 25
_diffrn_reflns_limit_l_min -26
_diffrn_reflns_number 11205
_diffrn_reflns_theta_full 29.98
_diffrn_reflns_theta_max 29.99
_diffrn_reflns_theta_min 2.5
_diffrn_source xray_tube
_diffrn_standards_decay_% 0
_exptl_absorpt_coefficient_mu 0.320
_exptl_absorpt_correction_T_max 0.987
_exptl_absorpt_correction_T_min 0.938
_exptl_absorpt_correction_type refdelf_(Walker_&_Stuart,_1983)
_exptl_crystal_colour orange
_exptl_crystal_density_diffrn 1.14
_exptl_crystal_density_method none
_exptl_crystal_description prism
_exptl_crystal_F_000 1392
_exptl_crystal_size_max 0.20
_exptl_crystal_size_mid 0.20
_exptl_crystal_size_min 0.04
_refine_diff_density_max 0.323
_refine_diff_density_min -0.136
_refine_ls_extinction_method none
_refine_ls_goodness_of_fit_all 1.187
_refine_ls_goodness_of_fit_ref 1.262
_refine_ls_hydrogen_treatment noref
_refine_ls_matrix_type full
_refine_ls_number_constraints 0
_refine_ls_number_parameters 388
_refine_ls_number_reflns 4494
_refine_ls_number_restraints 0
_refine_ls_R_factor_all 0.117
_refine_ls_R_factor_gt 0.054
_refine_ls_shift/esd_mean 0.000
_refine_ls_shift/su_max 0.002
_refine_ls_structure_factor_coef F
_refine_ls_weighting_scheme sigma
_refine_ls_wR_factor_all 0.189
_refine_ls_wR_factor_ref 0.071
_reflns_number_gt 4494
_reflns_number_total 11205
_reflns_threshold_expression >3.0\s(I)
_cod_data_source_file b316383k.txt
_cod_data_source_block st1475
_cod_database_code 7102540

loop_
_symmetry_equiv_pos_as_xyz
x,y,z
-x,1/2+y,1/2-z
-x,-y,-z
+x,1/2-y,1/2+z

loop_
_atom_site_label
_atom_site_fract_x
_atom_site_fract_y
_atom_site_fract_z
_atom_site_U_iso_or_equiv
_atom_site_adp_type
_atom_site_calc_flag
_atom_site_calc_attached_atom
_atom_site_type_symbol
TI 0.54197(6) 0.01653(3) 0.74824(3) 0.0263(3) Uani ? ? Ti
C1 0.2864(4) -0.0093(2) 0.8041(2) 0.037(2) Uani ? ? C
C2 0.1633(4) -0.0345(2) 0.8320(2) 0.053(2) Uani ? ? C
C3 0.2776(3) -0.0414(2) 0.7293(2) 0.039(2) Uani ? ? C
N1 0.3713(3) -0.0146(1) 0.6877(1) 0.031(1) Uani ? ? N
SI1 0.3042(1) 0.00751(5) 0.59797(5) 0.0354(5) Uani ? ? Si
C4 0.2611(4) -0.0650(2) 0.5388(2) 0.059(3) Uani ? ? C
C5 0.1452(4) 0.0577(2) 0.5918(2) 0.059(3) Uani ? ? C
C6 0.4367(4) 0.0573(2) 0.5688(2) 0.052(2) Uani ? ? C
C7 0.4196(4) -0.0318(2) 0.8597(2) 0.043(2) Uani ? ? C
N2 0.5487(3) -0.0306(1) 0.8350(1) 0.034(1) Uani ? ? N
SI2 0.6713(1) -0.08743(5) 0.87915(6) 0.0417(6) Uani ? ? Si
C8 0.6150(6) -0.1694(2) 0.8414(3) 0.089(4) Uani ? ? C
C9 0.6803(5) -0.0852(2) 0.9780(2) 0.071(3) Uani ? ? C
C10 0.8457(4) -0.0716(3) 0.8651(3) 0.079(3) Uani ? ? C
C11 0.2843(3) 0.0641(2) 0.7964(2) 0.035(2) Uani ? ? C
C12 0.1754(4) 0.1030(2) 0.8058(2) 0.049(2) Uani ? ? C
C13 0.1800(4) 0.1693(2) 0.7957(2) 0.062(2) Uani ? ? C
C14 0.2923(4) 0.1958(2) 0.7765(2) 0.057(2) Uani ? ? C
C15 0.3979(4) 0.1550(2) 0.7680(2) 0.045(2) Uani ? ? C
N3 0.3958(3) 0.0908(1) 0.7782(1) 0.034(1) Uani ? ? N
N4 0.6918(3) 0.0881(1) 0.7505(1) 0.034(1) Uani ? ? N
C16 0.7575(3) 0.0443(1) 0.7161(2) 0.029(2) Uani ? ? C
C17 0.6939(3) -0.0143(1) 0.7011(2) 0.031(2) Uani ? ? C
C18 0.7323(3) -0.0678(1) 0.6598(2) 0.027(2) Uani ? ? C
C19 0.6414(3) -0.1210(1) 0.6410(2) 0.034(2) Uani ? ? C
C20 0.6702(4) -0.1715(2) 0.5990(2) 0.042(2) Uani ? ? C
C21 0.7902(4) -0.1726(2) 0.5747(2) 0.044(2) Uani ? ? C
C22 0.8188(5) -0.2278(2) 0.5274(3) 0.078(3) Uani ? ? C
C23 0.8810(4) -0.1213(2) 0.5934(2) 0.045(2) Uani ? ? C
C24 0.8522(3) -0.0703(2) 0.6346(2) 0.037(2) Uani ? ? C
C25 0.7436(3) 0.1511(1) 0.7694(2) 0.033(2) Uani ? ? C
C26 0.7682(4) 0.1953(1) 0.7169(2) 0.037(2) Uani ? ? C
C27 0.7439(4) 0.1794(2) 0.6366(2) 0.044(2) Uani ? ? C
C28 0.8764(5) 0.1878(2) 0.6099(3) 0.072(3) Uani ? ? C
C29 0.6257(5) 0.2184(2) 0.5908(2) 0.061(3) Uani ? ? C
C30 0.8125(4) 0.2579(2) 0.7398(2) 0.054(2) Uani ? ? C
C31 0.8300(5) 0.2767(2) 0.8109(2) 0.057(3) Uani ? ? C
C32 0.8043(4) 0.2342(2) 0.8610(2) 0.056(2) Uani ? ? C
C33 0.7636(4) 0.1708(2) 0.8431(2) 0.042(2) Uani ? ? C
C34 0.7487(4) 0.1236(2) 0.9017(2) 0.049(2) Uani ? ? C
C35 0.6565(7) 0.1477(3) 0.9485(3) 0.110(4) Uani ? ? C
C36 0.8899(6) 0.1060(3) 0.9479(3) 0.094(4) Uani ? ? C
H1 0.1657 -0.0157 0.8780 0.0699 Uiso calc C2 H
H2 0.0787 -0.0232 0.7986 0.0699 Uiso calc C2 H
H3 0.1694 -0.0804 0.8368 0.0699 Uiso calc C2 H
H4 0.1850 -0.0368 0.7009 0.0517 Uiso calc C3 H
H5 0.2987 -0.0862 0.7373 0.0517 Uiso calc C3 H
H6 0.2246 -0.0517 0.4900 0.0811 Uiso calc C4 H
H7 0.3428 -0.0901 0.5418 0.0811 Uiso calc C4 H
H8 0.1939 -0.0905 0.5544 0.0811 Uiso calc C4 H
H9 0.1077 0.0700 0.5427 0.0807 Uiso calc C5 H
H10 0.0781 0.0331 0.6087 0.0807 Uiso calc C5 H
H11 0.1686 0.0954 0.6210 0.0807 Uiso calc C5 H
H12 0.4021 0.0700 0.5196 0.0692 Uiso calc C6 H
H13 0.4567 0.0948 0.5986 0.0692 Uiso calc C6 H
H14 0.5192 0.0325 0.5732 0.0692 Uiso calc C6 H
H15 0.4050 -0.0751 0.8732 0.0558 Uiso calc C7 H
H16 0.4323 -0.0044 0.9011 0.0558 Uiso calc C7 H
H17 0.6806 -0.2010 0.8648 0.1274 Uiso calc C8 H
H18 0.5264 -0.1793 0.8495 0.1274 Uiso calc C8 H
H19 0.6095 -0.1698 0.7907 0.1274 Uiso calc C8 H
H20 0.7468 -0.1160 1.0024 0.1015 Uiso calc C9 H
H21 0.7070 -0.0431 0.9964 0.1015 Uiso calc C9 H
H22 0.5917 -0.0955 0.9859 0.1015 Uiso calc C9 H
H23 0.9088 -0.1035 0.8900 0.1254 Uiso calc C10 H
H24 0.8423 -0.0733 0.8147 0.1254 Uiso calc C10 H
H25 0.8762 -0.0299 0.8835 0.1254 Uiso calc C10 H
H26 0.0979 0.0840 0.8191 0.0661 Uiso calc C12 H
H27 0.1060 0.1962 0.8021 0.0806 Uiso calc C13 H
H28 0.2977 0.2412 0.7692 0.0750 Uiso calc C14 H
H29 0.4756 0.1734 0.7543 0.0594 Uiso calc C15 H
H30 0.8422 0.0542 0.7035 0.0386 Uiso calc C16 H
H31 0.5585 -0.1221 0.6576 0.0456 Uiso calc C19 H
H32 0.6057 -0.2062 0.5866 0.0575 Uiso calc C20 H
H33 0.9056 -0.2208 0.5157 0.1032 Uiso calc C22 H
H34 0.8216 -0.2676 0.5529 0.1032 Uiso calc C22 H
H35 0.7470 -0.2295 0.4839 0.1032 Uiso calc C22 H
H36 0.9650 -0.1211 0.5777 0.0586 Uiso calc C23 H
H37 0.9169 -0.0356 0.6460 0.0495 Uiso calc C24 H
H38 0.8577 0.1775 0.5596 0.0915 Uiso calc C28 H
H39 0.9075 0.2314 0.6171 0.0915 Uiso calc C28 H
H40 0.9464 0.1596 0.6363 0.0915 Uiso calc C28 H
H41 0.6137 0.2072 0.5411 0.0862 Uiso calc C29 H
H42 0.5426 0.2093 0.6055 0.0862 Uiso calc C29 H
H43 0.6464 0.2634 0.5971 0.0862 Uiso calc C29 H
H44 0.8309 0.2881 0.7054 0.0772 Uiso calc C30 H
H45 0.8600 0.3196 0.8251 0.0871 Uiso calc C31 H
H46 0.8147 0.2484 0.9097 0.0787 Uiso calc C32 H
H47 0.6515 0.1159 0.9840 0.1464 Uiso calc C35 H
H48 0.6937 0.1867 0.9719 0.1464 Uiso calc C35 H
H49 0.5659 0.1557 0.9190 0.1464 Uiso calc C35 H
H50 0.8798 0.0763 0.9846 0.1305 Uiso calc C36 H
H51 0.9437 0.0866 0.9184 0.1305 Uiso calc C36 H
H52 0.9354 0.1441 0.9699 0.1305 Uiso calc C36 H
H53 0.7178 0.1350 0.6311 0.0600 Uiso calc C27 H
H54 0.7043 0.0861 0.8774 0.0670 Uiso calc C34 H

loop_
_atom_site_aniso_label
_atom_site_aniso_U_11
_atom_site_aniso_U_22
_atom_site_aniso_U_33
_atom_site_aniso_U_12
_atom_site_aniso_U_13
_atom_site_aniso_U_23
_atom_site_aniso_type_symbol
TI 0.0246(3) 0.0291(3) 0.0254(3) -0.0029(2) 0.0066(2) -0.0005(3) Ti
C1 0.030(2) 0.050(2) 0.035(2) -0.001(2) 0.007(2) 0.004(2) C
C2 0.037(2) 0.075(2) 0.053(2) -0.001(2) 0.018(2) 0.014(2) C
C3 0.031(2) 0.047(2) 0.041(2) -0.006(2) 0.007(2) -0.003(2) C
N1 0.025(1) 0.038(1) 0.033(1) -0.005(1) 0.008(1) -0.003(1) N
SI1 0.0302(5) 0.0511(5) 0.0289(5) -0.0033(4) 0.0032(4) -0.0001(5) Si
C4 0.060(3) 0.081(3) 0.043(2) -0.018(2) 0.005(2) -0.015(2) C
C5 0.045(2) 0.086(3) 0.053(3) 0.013(2) 0.009(2) 0.021(2) C
C6 0.045(2) 0.064(2) 0.048(2) -0.006(2) 0.007(2) 0.016(2) C
C7 0.042(2) 0.054(2) 0.036(2) 0.003(2) 0.016(2) 0.006(2) C
N2 0.028(1) 0.043(1) 0.032(2) -0.002(1) 0.010(1) 0.003(1) N
SI2 0.0347(5) 0.0577(6) 0.0361(6) 0.0069(5) 0.0108(5) 0.0152(5) Si
C8 0.133(4) 0.053(2) 0.099(4) 0.026(3) 0.013(4) 0.004(3) C
C9 0.071(3) 0.124(4) 0.041(2) 0.032(3) 0.016(2) 0.027(3) C
C10 0.035(2) 0.168(4) 0.085(3) 0.024(3) 0.013(2) 0.069(3) C
C11 0.029(2) 0.057(2) 0.026(2) 0.006(2) 0.005(2) -0.001(2) C
C12 0.033(2) 0.072(2) 0.048(2) 0.008(2) 0.010(2) -0.005(2) C
C13 0.061(2) 0.070(2) 0.056(3) 0.027(2) 0.015(2) -0.010(2) C
C14 0.062(3) 0.046(2) 0.065(3) 0.010(2) 0.014(2) -0.008(2) C
C15 0.043(2) 0.040(2) 0.052(2) 0.004(2) 0.008(2) -0.004(2) C
N3 0.031(1) 0.039(1) 0.034(2) 0.001(1) 0.007(1) -0.005(1) N
N4 0.032(1) 0.034(1) 0.037(2) -0.006(1) 0.011(1) -0.006(1) N
C16 0.022(2) 0.038(2) 0.029(2) 0.001(1) 0.005(1) 0.005(1) C
C17 0.030(2) 0.031(1) 0.031(2) -0.004(1) 0.007(1) 0.001(1) C
C18 0.025(2) 0.035(2) 0.023(2) 0.003(1) -0.000(1) 0.003(1) C
C19 0.034(2) 0.031(2) 0.039(2) -0.001(1) 0.006(2) 0.002(2) C
C20 0.051(2) 0.034(2) 0.040(2) 0.001(2) -0.001(2) -0.002(2) C
C21 0.055(2) 0.040(2) 0.039(2) 0.018(2) 0.003(2) -0.002(2) C
C22 0.093(3) 0.068(2) 0.076(3) 0.024(2) 0.018(3) -0.028(2) C
C23 0.039(2) 0.054(2) 0.043(2) 0.016(2) 0.011(2) 0.001(2) C
C24 0.030(2) 0.043(2) 0.040(2) 0.000(1) 0.006(2) -0.002(2) C
C25 0.026(2) 0.034(2) 0.039(2) 0.001(1) -0.002(2) -0.006(2) C
C26 0.040(2) 0.030(2) 0.042(2) 0.001(1) 0.003(2) -0.000(2) C
C27 0.058(2) 0.034(2) 0.044(2) -0.005(2) 0.009(2) 0.008(2) C
C28 0.077(3) 0.064(2) 0.076(3) -0.017(2) 0.031(2) -0.008(2) C
C29 0.083(3) 0.052(2) 0.052(3) 0.002(2) -0.007(2) 0.008(2) C
C30 0.070(3) 0.037(2) 0.060(3) -0.007(2) -0.005(2) 0.005(2) C
C31 0.080(3) 0.033(2) 0.072(3) -0.004(2) -0.014(3) -0.016(2) C
C32 0.075(3) 0.052(2) 0.045(2) -0.003(2) -0.003(2) -0.019(2) C
C33 0.037(2) 0.048(2) 0.041(2) -0.003(2) 0.004(2) -0.013(2) C
C34 0.054(2) 0.068(2) 0.033(2) -0.013(2) 0.011(2) -0.014(2) C
C35 0.131(5) 0.150(5) 0.068(3) -0.007(4) 0.046(3) -0.016(4) C
C36 0.083(4) 0.128(4) 0.078(3) -0.014(3) -0.004(3) 0.055(3) C

loop_
_atom_type_symbol
_atom_type_scat_dispersion_real
_atom_type_scat_dispersion_imag
_atom_type_scat_source
C 0.002 0.002 International_Tables_Vol_IV_Table_2.3.1
H 0.000 0.000 International_Tables_Vol_IV_Table_2.3.1
N 0.004 0.003 International_Tables_Vol_IV_Table_2.3.1
Si 0.072 0.071 International_Tables_Vol_IV_Table_2.3.1
Ti 0.248 0.446 International_Tables_Vol_IV_Table_2.3.1

loop_
_geom_angle_atom_site_label_1
_geom_angle_atom_site_label_2
_geom_angle_atom_site_label_3
_geom_angle
N1 TI N2 100.9(1)
N1 TI N3 81.4(1)
N1 TI N4 140.6(1)
N1 TI C16 129.3(1)
N1 TI C17 105.9(1)
N2 TI N3 91.1(1)
N2 TI N4 118.0(1)
N2 TI C16 119.4(1)
N2 TI C17 110.3(1)
N3 TI N4 90.7(1)
N3 TI C16 123.8(1)
N3 TI C17 155.1(1)
N4 TI C16 34.2(1)
N4 TI C17 68.3(1)
C16 TI C17 34.1(1)
C2 C1 C3 107.3(3)
C2 C1 C7 106.4(3)
C2 C1 C11 112.2(3)
C3 C1 C7 110.2(3)
C3 C1 C11 109.9(3)
C7 C1 C11 110.7(3)
C1 C3 N1 115.4(3)
C3 N1 SI1 119.1(2)
N1 SI1 C4 111.0(2)
N1 SI1 C5 108.9(2)
N1 SI1 C6 108.0(2)
C4 SI1 C5 110.0(2)
C4 SI1 C6 110.0(2)
C5 SI1 C6 108.9(2)
C1 C7 N2 116.3(3)
C7 N2 SI2 113.3(2)
N2 SI2 C8 108.3(2)
N2 SI2 C9 109.0(2)
N2 SI2 C10 112.4(2)
C8 SI2 C9 110.2(3)
C8 SI2 C10 108.0(3)
C9 SI2 C10 109.0(3)
C1 C11 C12 123.7(4)
C1 C11 N3 115.9(3)
C12 C11 N3 120.5(3)
C11 C12 C13 120.0(4)
C12 C13 C14 119.2(4)
C13 C14 C15 118.6(4)
C14 C15 N3 123.1(4)
C11 N3 C15 118.7(3)
C16 N4 C25 122.8(3)
N4 C16 C17 115.8(3)
C16 C17 C18 128.1(3)
C17 C18 C19 119.3(3)
C17 C18 C24 124.9(3)
C19 C18 C24 115.7(3)
C18 C19 C20 121.5(4)
C19 C20 C21 121.5(3)
C20 C21 C22 120.7(4)
C20 C21 C23 117.7(3)
C22 C21 C23 121.6(4)
C21 C23 C24 121.2(4)
C18 C24 C23 122.4(3)
N4 C25 C26 121.9(3)
N4 C25 C33 118.0(3)
C26 C25 C33 120.1(3)
C25 C26 C27 123.8(3)
C25 C26 C30 118.1(4)
C27 C26 C30 118.1(4)
C26 C27 C28 111.6(3)
C26 C27 C29 111.9(4)
C28 C27 C29 111.1(4)
C26 C30 C31 121.4(4)
C30 C31 C32 120.2(4)
C31 C32 C33 122.0(4)
C25 C33 C32 118.2(4)
C25 C33 C34 121.5(3)
C32 C33 C34 120.2(4)
C33 C34 C35 113.7(4)
C33 C34 C36 109.9(4)
C35 C34 C36 110.4(5)

loop_
_geom_bond_atom_site_label_1
_geom_bond_atom_site_label_2
_geom_bond_distance
TI N1 1.911(3)
TI N2 1.898(3)
TI N3 2.273(3)
TI N4 2.087(3)
TI C16 2.428(3)
TI C17 2.031(4)
C1 C2 1.535(5)
C1 C3 1.550(5)
C1 C7 1.548(5)
C1 C11 1.519(5)
C3 N1 1.465(5)
N1 SI1 1.731(3)
SI1 C4 1.856(4)
SI1 C5 1.866(4)
SI1 C6 1.854(4)
C7 N2 1.466(5)
N2 SI2 1.749(3)
SI2 C8 1.867(5)
SI2 C9 1.857(5)
SI2 C10 1.841(5)
C11 C12 1.390(5)
C11 N3 1.352(4)
C12 C13 1.383(6)
C13 C14 1.366(6)
C14 C15 1.382(5)
C15 N3 1.338(4)
N4 C16 1.368(4)
N4 C25 1.409(4)
C16 C17 1.362(4)
C17 C18 1.456(5)
C18 C19 1.408(4)
C18 C24 1.385(5)
C19 C20 1.382(5)
C20 C21 1.377(6)
C21 C22 1.518(6)
C21 C23 1.378(5)
C23 C24 1.380(5)
C25 C26 1.414(5)
C25 C33 1.423(5)
C26 C27 1.520(5)
C26 C30 1.399(5)
C27 C28 1.528(6)
C27 C29 1.509(5)
C30 C31 1.373(6)
C31 C32 1.362(6)
C32 C33 1.385(5)
C33 C34 1.511(6)
C34 C35 1.506(7)
C34 C36 1.505(6)
